data_1513240
loop_
_publ_author_name
'Shuto, Ayumi'
'Kushida, Tomokatsu'
'Fukushima, Tatsuya'
'Kaji, Hironori'
'Yamaguchi, Shigehiro'

_publ_section_title
;
 \p-Extended Planarized Triphenylboranes with Thiophene Spacers.
;
_journal_issue 24
_journal_name_full 'Organic letters'
_journal_page_first 6234
_journal_page_last 6237
_journal_paper_doi 10.1021/ol403084x
_journal_volume 15
_journal_year 2013
_chemical_formula_moiety 'C58 H48 B2 S2'
_chemical_formula_sum 'C58 H48 B2 S2'
_chemical_formula_weight 830.70
_chemical_name_systematic
; 
 ? 
;
_space_group_IT_number 14
_symmetry_cell_setting monoclinic
_symmetry_Int_Tables_number 14
_symmetry_space_group_name_Hall '-P 2ybc'
_symmetry_space_group_name_H-M 'P 1 21/c 1'
_atom_sites_solution_hydrogens geom
_atom_sites_solution_primary direct
_atom_sites_solution_secondary difmap
_audit_creation_method SHELXL-97
_cell_angle_alpha 90.00
_cell_angle_beta 101.67(8)
_cell_angle_gamma 90.00
_cell_formula_units_Z 2
_cell_length_a 15.74(7)
_cell_length_b 8.443(17)
_cell_length_c 16.49(4)
_cell_measurement_reflns_used 44
_cell_measurement_temperature 123(2)
_cell_measurement_theta_max 31.5050
_cell_measurement_theta_min 2.0024
_cell_volume 2146(12)
_computing_structure_refinement 'SHELXL-97 (Sheldrick, 1997)'
_computing_structure_solution 'SHELXS-97 (Sheldrick, 1990)'
_diffrn_ambient_temperature 123(2)
_diffrn_detector_area_resol_mean 28.5714
_diffrn_measured_fraction_theta_full 0.994
_diffrn_measured_fraction_theta_max 0.994
_diffrn_measurement_device_type
;
Saturn70 CCD (4x4 bin mode) with MicroMax-007
;
_diffrn_measurement_method dtprofit.ref
_diffrn_radiation_monochromator VariMax
_diffrn_radiation_source 'fine-focus sealed tube'
_diffrn_radiation_type MoKa
_diffrn_radiation_wavelength 0.71070
_diffrn_reflns_av_R_equivalents 0.0606
_diffrn_reflns_av_sigmaI/netI 0.0597
_diffrn_reflns_limit_h_max 18
_diffrn_reflns_limit_h_min -17
_diffrn_reflns_limit_k_max 10
_diffrn_reflns_limit_k_min -10
_diffrn_reflns_limit_l_max 19
_diffrn_reflns_limit_l_min -19
_diffrn_reflns_number 13723
_diffrn_reflns_theta_full 25.00
_diffrn_reflns_theta_max 25.00
_diffrn_reflns_theta_min 2.52
_exptl_absorpt_coefficient_mu 0.165
_exptl_absorpt_correction_T_max 0.9677
_exptl_absorpt_correction_T_min 0.9677
_exptl_absorpt_correction_type multi-scan
_exptl_absorpt_process_details 'Jacobson, R. (1998) Private communication'
_exptl_crystal_colour yellow
_exptl_crystal_density_diffrn 1.286
_exptl_crystal_density_method 'not measured'
_exptl_crystal_description prism
_exptl_crystal_F_000 876
_exptl_crystal_size_max 0.20
_exptl_crystal_size_mid 0.20
_exptl_crystal_size_min 0.20
_refine_diff_density_max 0.521
_refine_diff_density_min -0.251
_refine_diff_density_rms 0.072
_refine_ls_extinction_coef none
_refine_ls_extinction_method none
_refine_ls_goodness_of_fit_ref 1.082
_refine_ls_hydrogen_treatment constr
_refine_ls_matrix_type full
_refine_ls_number_parameters 284
_refine_ls_number_reflns 3752
_refine_ls_number_restraints 0
_refine_ls_restrained_S_all 1.082
_refine_ls_R_factor_all 0.0957
_refine_ls_R_factor_gt 0.0708
_refine_ls_shift/su_max 0.000
_refine_ls_shift/su_mean 0.000
_refine_ls_structure_factor_coef Fsqd
_refine_ls_weighting_details 'calc w=1/[\s^2^(Fo^2^)+(0.1076P)^2^+0.9004P] where P=(Fo^2^+2Fc^2^)/3'
_refine_ls_weighting_scheme calc
_refine_ls_wR_factor_gt 0.1789
_refine_ls_wR_factor_ref 0.2005
_reflns_number_gt 2800
_reflns_number_total 3752
_reflns_threshold_expression >2sigma(I)
_cod_data_source_file ol403084x_si_003.cif
_cod_data_source_block compound_3
_cod_original_cell_volume 2146(11)
_cod_original_sg_symbol_H-M P21/c
_cod_database_code 1513240

loop_
_symmetry_equiv_pos_as_xyz
'x, y, z'
'-x, y+1/2, -z+1/2'
'-x, -y, -z'
'x, -y-1/2, z-1/2'

loop_
_atom_site_label
_atom_site_type_symbol
_atom_site_fract_x
_atom_site_fract_y
_atom_site_fract_z
_atom_site_U_iso_or_equiv
_atom_site_adp_type
_atom_site_occupancy
_atom_site_symmetry_multiplicity
_atom_site_calc_flag
_atom_site_refinement_flags
B1 B 0.2000(2) 0.1393(4) 0.3144(2) 0.0211(8) Uani 1 1 d .
C1 C 0.1183(2) 0.0856(4) 0.34321(18) 0.0209(7) Uani 1 1 d .
C2 C 0.0813(2) -0.0611(4) 0.31569(18) 0.0223(7) Uani 1 1 d .
C3 C 0.0024(2) -0.1048(4) 0.33532(19) 0.0253(7) Uani 1 1 d .
H1 H -0.0246 -0.2017 0.3153 0.030 Uiso 1 1 calc R
C4 C -0.0362(2) -0.0064(4) 0.3840(2) 0.0271(8) Uani 1 1 d .
H2 H -0.0900 -0.0369 0.3972 0.033 Uiso 1 1 calc R
C5 C 0.00165(19) 0.1365(4) 0.41430(19) 0.0229(7) Uani 1 1 d .
H3 H -0.0254 0.2011 0.4489 0.027 Uiso 1 1 calc R
C6 C 0.0797(2) 0.1847(4) 0.39358(18) 0.0206(7) Uani 1 1 d .
C7 C 0.2392(2) 0.0376(4) 0.25533(18) 0.0230(7) Uani 1 1 d .
C8 C 0.2023(2) -0.1109(4) 0.23207(19) 0.0255(7) Uani 1 1 d .
C9 C 0.2394(2) -0.2079(4) 0.1788(2) 0.0292(8) Uani 1 1 d .
H4 H 0.2159 -0.3096 0.1631 0.035 Uiso 1 1 calc R
C10 C 0.3102(2) -0.1531(4) 0.1500(2) 0.0321(8) Uani 1 1 d .
H5 H 0.3348 -0.2179 0.1137 0.039 Uiso 1 1 calc R
C11 C 0.3469(2) -0.0053(4) 0.1727(2) 0.0286(8) Uani 1 1 d .
H6 H 0.3950 0.0302 0.1509 0.034 Uiso 1 1 calc R
C12 C 0.3128(2) 0.0904(4) 0.22743(18) 0.0239(7) Uani 1 1 d .
C13 C 0.2410(2) 0.2967(4) 0.34348(18) 0.0223(7) Uani 1 1 d .
C14 C 0.20373(19) 0.3903(3) 0.39851(18) 0.0194(7) Uani 1 1 d .
C15 C 0.2442(2) 0.5312(4) 0.42723(19) 0.0241(7) Uani 1 1 d .
H7 H 0.2200 0.5948 0.4643 0.029 Uiso 1 1 calc R
C16 C 0.3201(2) 0.5821(4) 0.40293(18) 0.0240(7) Uani 1 1 d .
C17 C 0.3558(2) 0.4878(4) 0.3478(2) 0.0257(7) Uani 1 1 d .
H8 H 0.4069 0.5218 0.3306 0.031 Uiso 1 1 calc R
C18 C 0.3172(2) 0.3458(4) 0.31817(18) 0.0218(7) Uani 1 1 d .
C19 C 0.1263(2) -0.1728(4) 0.2664(2) 0.0296(8) Uani 1 1 d .
H9 H 0.0823 -0.2126 0.2193 0.036 Uiso 1 1 calc R
H10 H 0.1470 -0.2649 0.3021 0.036 Uiso 1 1 calc R
C20 C 0.1201(2) 0.3432(4) 0.42772(18) 0.0202(7) Uani 1 1 d .
C21 C 0.3566(2) 0.2508(4) 0.25439(19) 0.0222(7) Uani 1 1 d .
C22 C 0.0537(2) 0.4779(4) 0.4019(2) 0.0254(7) Uani 1 1 d .
H11 H 0.0778 0.5776 0.4271 0.038 Uiso 1 1 calc R
H12 H 0.0000 0.4531 0.4207 0.038 Uiso 1 1 calc R
H13 H 0.0413 0.4886 0.3414 0.038 Uiso 1 1 calc R
C23 C 0.1420(2) 0.3303(4) 0.52298(18) 0.0251(7) Uani 1 1 d .
H14 H 0.1822 0.2419 0.5394 0.038 Uiso 1 1 calc R
H15 H 0.0886 0.3118 0.5435 0.038 Uiso 1 1 calc R
H16 H 0.1691 0.4290 0.5465 0.038 Uiso 1 1 calc R
C24 C 0.4529(2) 0.2181(4) 0.2918(2) 0.0321(8) Uani 1 1 d .
H17 H 0.4809 0.1712 0.2496 0.048 Uiso 1 1 calc R
H18 H 0.4572 0.1446 0.3385 0.048 Uiso 1 1 calc R
H19 H 0.4820 0.3177 0.3113 0.048 Uiso 1 1 calc R
C25 C 0.3504(2) 0.3574(4) 0.17717(19) 0.0313(8) Uani 1 1 d .
H20 H 0.3837 0.4547 0.1925 0.047 Uiso 1 1 calc R
H21 H 0.2895 0.3844 0.1553 0.047 Uiso 1 1 calc R
H22 H 0.3739 0.3007 0.1348 0.047 Uiso 1 1 calc R
C26 C 0.3593(2) 0.7326(4) 0.43363(18) 0.0227(7) Uani 1 1 d .
C27 C 0.3185(2) 0.8670(4) 0.45059(19) 0.0264(7) Uani 1 1 d .
H23 H 0.2572 0.8759 0.4433 0.032 Uiso 1 1 calc R
C28 C 0.3758(2) 0.9913(4) 0.47984(18) 0.0256(7) Uani 1 1 d .
H24 H 0.3570 1.0927 0.4940 0.031 Uiso 1 1 calc R
C29 C 0.4613(2) 0.9523(4) 0.48604(19) 0.0268(8) Uani 1 1 d .
S1 S 0.47027(5) 0.75752(10) 0.45539(5) 0.0308(3) Uani 1 1 d .

loop_
_atom_site_aniso_label
_atom_site_aniso_U_11
_atom_site_aniso_U_22
_atom_site_aniso_U_33
_atom_site_aniso_U_23
_atom_site_aniso_U_13
_atom_site_aniso_U_12
B1 0.0244(18) 0.0196(18) 0.0156(17) 0.0037(14) -0.0044(15) 0.0030(15)
C1 0.0240(16) 0.0199(16) 0.0174(16) -0.0002(12) 0.0005(13) -0.0014(13)
C2 0.0262(17) 0.0194(16) 0.0197(16) 0.0046(12) 0.0005(14) -0.0013(13)
C3 0.0294(18) 0.0176(16) 0.0263(18) 0.0028(13) -0.0003(15) -0.0068(13)
C4 0.0268(17) 0.0241(18) 0.0300(18) 0.0072(14) 0.0047(15) -0.0072(14)
C5 0.0219(16) 0.0255(17) 0.0214(16) 0.0022(13) 0.0045(13) 0.0012(13)
C6 0.0231(16) 0.0187(16) 0.0187(16) 0.0000(12) 0.0010(13) -0.0024(13)
C7 0.0277(17) 0.0213(17) 0.0186(16) -0.0010(13) 0.0011(14) -0.0014(13)
C8 0.0335(18) 0.0224(17) 0.0186(16) -0.0013(13) 0.0008(14) 0.0006(14)
C9 0.0331(19) 0.0221(17) 0.0311(19) -0.0062(14) 0.0036(16) 0.0020(14)
C10 0.035(2) 0.032(2) 0.0298(19) -0.0112(15) 0.0074(16) 0.0056(16)
C11 0.0304(18) 0.0296(19) 0.0256(18) -0.0023(14) 0.0053(15) 0.0045(15)
C12 0.0301(17) 0.0256(17) 0.0152(16) -0.0018(13) 0.0022(13) 0.0018(14)
C13 0.0282(17) 0.0209(16) 0.0183(16) -0.0009(12) 0.0058(13) -0.0011(13)
C14 0.0216(16) 0.0177(16) 0.0186(15) 0.0014(12) 0.0036(13) -0.0030(12)
C15 0.0283(17) 0.0245(17) 0.0210(16) -0.0045(13) 0.0084(14) -0.0020(14)
C16 0.0273(17) 0.0263(18) 0.0183(16) -0.0022(13) 0.0043(13) -0.0080(14)
C17 0.0272(17) 0.0269(18) 0.0246(18) -0.0034(14) 0.0090(14) -0.0073(14)
C18 0.0250(16) 0.0212(16) 0.0181(16) -0.0025(12) 0.0021(13) -0.0039(13)
C19 0.0352(19) 0.0213(18) 0.0311(19) -0.0050(14) 0.0038(16) -0.0043(15)
C20 0.0223(16) 0.0182(16) 0.0207(16) -0.0022(12) 0.0055(13) -0.0022(13)
C21 0.0239(16) 0.0237(17) 0.0199(16) -0.0026(13) 0.0067(13) -0.0036(13)
C22 0.0273(17) 0.0228(17) 0.0266(18) -0.0005(13) 0.0067(14) 0.0000(14)
C23 0.0330(18) 0.0249(18) 0.0193(16) -0.0013(13) 0.0100(14) -0.0045(14)
C24 0.0269(18) 0.039(2) 0.0299(19) -0.0082(15) 0.0034(15) 0.0002(15)
C25 0.043(2) 0.0302(19) 0.0224(17) -0.0005(14) 0.0114(16) -0.0036(16)
C26 0.0308(18) 0.0231(17) 0.0166(16) -0.0005(12) 0.0101(14) -0.0063(14)
C27 0.0307(18) 0.0249(18) 0.0248(17) 0.0032(13) 0.0086(14) -0.0034(14)
C28 0.0347(18) 0.0262(17) 0.0165(16) -0.0024(13) 0.0067(14) -0.0030(14)
C29 0.0380(19) 0.0252(18) 0.0177(16) -0.0028(13) 0.0070(14) -0.0105(15)
S1 0.0301(5) 0.0280(5) 0.0370(6) -0.0123(4) 0.0127(4) -0.0102(4)

loop_
_atom_type_symbol
_atom_type_description
_atom_type_scat_dispersion_real
_atom_type_scat_dispersion_imag
_atom_type_scat_source
C C 0.0033 0.0016 'International Tables Vol C Tables 4.2.6.8 and 6.1.1.4'
H H 0.0000 0.0000 'International Tables Vol C Tables 4.2.6.8 and 6.1.1.4'
B B 0.0013 0.0007 'International Tables Vol C Tables 4.2.6.8 and 6.1.1.4'
S S 0.1246 0.1234 'International Tables Vol C Tables 4.2.6.8 and 6.1.1.4'

loop_
_geom_angle_atom_site_label_1
_geom_angle_atom_site_label_2
_geom_angle_atom_site_label_3
_geom_angle
_geom_angle_site_symmetry_1
_geom_angle_site_symmetry_3
C13 B1 C7 119.8(3) . .
C13 B1 C1 119.6(3) . .
C7 B1 C1 120.5(3) . .
C6 C1 C2 121.1(3) . .
C6 C1 B1 120.0(3) . .
C2 C1 B1 118.8(3) . .
C3 C2 C1 119.3(3) . .
C3 C2 C19 119.8(3) . .
C1 C2 C19 120.9(3) . .
C4 C3 C2 119.6(3) . .
C3 C4 C5 121.6(4) . .
C4 C5 C6 119.8(3) . .
C5 C6 C1 118.6(3) . .
C5 C6 C20 118.8(3) . .
C1 C6 C20 122.6(3) . .
C8 C7 C12 121.2(3) . .
C8 C7 B1 118.8(3) . .
C12 C7 B1 120.0(3) . .
C7 C8 C9 119.3(4) . .
C7 C8 C19 121.3(3) . .
C9 C8 C19 119.4(3) . .
C10 C9 C8 119.1(3) . .
C9 C10 C11 122.0(3) . .
C10 C11 C12 119.9(4) . .
C11 C12 C7 118.6(3) . .
C11 C12 C21 119.1(3) . .
C7 C12 C21 122.3(3) . .
C18 C13 C14 120.8(3) . .
C18 C13 B1 119.9(3) . .
C14 C13 B1 119.2(3) . .
C15 C14 C13 118.4(3) . .
C15 C14 C20 118.5(3) . .
C13 C14 C20 123.1(3) . .
C14 C15 C16 121.6(3) . .
C15 C16 C17 119.0(3) . .
C15 C16 C26 119.5(3) . .
C17 C16 C26 121.4(3) . .
C18 C17 C16 120.9(3) . .
C17 C18 C13 119.2(3) . .
C17 C18 C21 118.6(3) . .
C13 C18 C21 122.1(3) . .
C2 C19 C8 118.5(3) . .
C6 C20 C14 115.2(3) . .
C6 C20 C23 107.6(3) . .
C14 C20 C23 107.9(3) . .
C6 C20 C22 109.5(3) . .
C14 C20 C22 107.2(3) . .
C23 C20 C22 109.4(3) . .
C24 C21 C12 107.7(3) . .
C24 C21 C25 109.2(3) . .
C12 C21 C25 108.8(3) . .
C24 C21 C18 108.5(3) . .
C12 C21 C18 115.6(3) . .
C25 C21 C18 106.9(3) . .
C27 C26 C16 127.9(4) . .
C27 C26 S1 110.8(3) . .
C16 C26 S1 121.2(3) . .
C26 C27 C28 113.4(4) . .
C29 C28 C27 113.5(4) . .
C28 C29 C29 129.6(4) . 3_676
C28 C29 S1 110.0(2) . .
C29 C29 S1 120.3(4) 3_676 .
C26 S1 C29 92.18(17) . .

loop_
_geom_bond_atom_site_label_1
_geom_bond_atom_site_label_2
_geom_bond_distance
_geom_bond_site_symmetry_2
B1 C13 1.512(5) .
B1 C7 1.520(5) .
B1 C1 1.526(7) .
C1 C6 1.402(5) .
C1 C2 1.405(5) .
C2 C3 1.394(7) .
C2 C19 1.512(5) .
C3 C4 1.379(5) .
C4 C5 1.393(5) .
C5 C6 1.400(6) .
C6 C20 1.538(5) .
C7 C8 1.402(5) .
C7 C12 1.404(6) .
C8 C9 1.411(5) .
C8 C19 1.516(6) .
C9 C10 1.376(6) .
C10 C11 1.393(5) .
C11 C12 1.398(5) .
C12 C21 1.544(5) .
C13 C18 1.409(6) .
C13 C14 1.417(5) .
C14 C15 1.387(5) .
C14 C20 1.542(7) .
C15 C16 1.402(6) .
C16 C17 1.408(5) .
C16 C26 1.457(5) .
C17 C18 1.387(5) .
C18 C21 1.549(5) .
C20 C23 1.543(6) .
C20 C22 1.545(5) .
C21 C24 1.541(7) .
C21 C25 1.546(5) .
C26 C27 1.361(5) .
C26 S1 1.723(8) .
C27 C28 1.404(5) .
C28 C29 1.370(7) .
C29 C29 1.454(8) 3_676
C29 S1 1.735(5) .

loop_
_geom_torsion_atom_site_label_1
_geom_torsion_atom_site_label_2
_geom_torsion_atom_site_label_3
_geom_torsion_atom_site_label_4
_geom_torsion
_geom_torsion_site_symmetry_1
_geom_torsion_site_symmetry_4
C13 B1 C1 C6 2.6(4) . .
C7 B1 C1 C6 -176.0(3) . .
C13 B1 C1 C2 -179.9(3) . .
C7 B1 C1 C2 1.5(4) . .
C6 C1 C2 C3 3.4(5) . .
B1 C1 C2 C3 -174.1(3) . .
C6 C1 C2 C19 -175.7(3) . .
B1 C1 C2 C19 6.8(4) . .
C1 C2 C3 C4 -2.5(4) . .
C19 C2 C3 C4 176.5(3) . .
C2 C3 C4 C5 0.1(5) . .
C3 C4 C5 C6 1.6(5) . .
C4 C5 C6 C1 -0.8(4) . .
C4 C5 C6 C20 179.9(3) . .
C2 C1 C6 C5 -1.7(4) . .
B1 C1 C6 C5 175.8(3) . .
C2 C1 C6 C20 177.6(3) . .
B1 C1 C6 C20 -4.9(4) . .
C13 B1 C7 C8 177.3(3) . .
C1 B1 C7 C8 -4.2(4) . .
C13 B1 C7 C12 -0.4(5) . .
C1 B1 C7 C12 178.2(3) . .
C12 C7 C8 C9 -0.8(5) . .
B1 C7 C8 C9 -178.5(3) . .
C12 C7 C8 C19 176.0(3) . .
B1 C7 C8 C19 -1.6(5) . .
C7 C8 C9 C10 -1.0(5) . .
C19 C8 C9 C10 -177.9(3) . .
C8 C9 C10 C11 0.7(5) . .
C9 C10 C11 C12 1.3(5) . .
C10 C11 C12 C7 -3.0(5) . .
C10 C11 C12 C21 177.6(3) . .
C8 C7 C12 C11 2.8(5) . .
B1 C7 C12 C11 -179.6(3) . .
C8 C7 C12 C21 -177.9(3) . .
B1 C7 C12 C21 -0.2(5) . .
C7 B1 C13 C18 -2.4(5) . .
C1 B1 C13 C18 179.0(3) . .
C7 B1 C13 C14 179.9(3) . .
C1 B1 C13 C14 1.3(4) . .
C18 C13 C14 C15 -0.3(5) . .
B1 C13 C14 C15 177.4(3) . .
C18 C13 C14 C20 179.5(3) . .
B1 C13 C14 C20 -2.9(4) . .
C13 C14 C15 C16 0.2(5) . .
C20 C14 C15 C16 -179.6(3) . .
C14 C15 C16 C17 0.2(5) . .
C14 C15 C16 C26 178.8(3) . .
C15 C16 C17 C18 -0.6(5) . .
C26 C16 C17 C18 -179.2(3) . .
C16 C17 C18 C13 0.5(5) . .
C16 C17 C18 C21 177.1(3) . .
C14 C13 C18 C17 0.0(5) . .
B1 C13 C18 C17 -177.7(3) . .
C14 C13 C18 C21 -176.6(3) . .
B1 C13 C18 C21 5.8(5) . .
C3 C2 C19 C8 168.5(3) . .
C1 C2 C19 C8 -12.4(5) . .
C7 C8 C19 C2 9.7(5) . .
C9 C8 C19 C2 -173.5(3) . .
C5 C6 C20 C14 -177.3(3) . .
C1 C6 C20 C14 3.4(4) . .
C5 C6 C20 C23 62.3(4) . .
C1 C6 C20 C23 -117.0(3) . .
C5 C6 C20 C22 -56.5(4) . .
C1 C6 C20 C22 124.2(4) . .
C15 C14 C20 C6 -179.5(3) . .
C13 C14 C20 C6 0.7(4) . .
C15 C14 C20 C23 -59.3(4) . .
C13 C14 C20 C23 120.9(3) . .
C15 C14 C20 C22 58.4(4) . .
C13 C14 C20 C22 -121.4(3) . .
C11 C12 C21 C24 -55.9(4) . .
C7 C12 C21 C24 124.8(4) . .
C11 C12 C21 C25 62.3(4) . .
C7 C12 C21 C25 -117.0(4) . .
C11 C12 C21 C18 -177.4(3) . .
C7 C12 C21 C18 3.3(4) . .
C17 C18 C21 C24 56.2(4) . .
C13 C18 C21 C24 -127.3(4) . .
C17 C18 C21 C12 177.3(3) . .
C13 C18 C21 C12 -6.2(4) . .
C17 C18 C21 C25 -61.4(4) . .
C13 C18 C21 C25 115.1(3) . .
C15 C16 C26 C27 -33.8(5) . .
C17 C16 C26 C27 144.8(4) . .
C15 C16 C26 S1 144.9(3) . .
C17 C16 C26 S1 -36.5(4) . .
C16 C26 C27 C28 179.7(3) . .
S1 C26 C27 C28 0.9(3) . .
C26 C27 C28 C29 -0.4(4) . .
C27 C28 C29 C29 -179.6(4) . 3_676
C27 C28 C29 S1 -0.3(4) . .
C27 C26 S1 C29 -0.9(2) . .
C16 C26 S1 C29 -179.8(3) . .
C28 C29 S1 C26 0.7(3) . .
C29 C29 S1 C26 -179.9(4) 3_676 .
